data_7221266
loop_
_publ_author_name
'Westerhaus, W.'
'Schuster, H.U.'

_publ_section_title
;
 Darstellung und Struktur von Na Al Si und Na Al Ge
;
_journal_name_full
;
Zeitschrift fuer Naturforschung, Teil B. Anorganische Chemie, Organische 
Chemie (33,1978-41,1986)
;
_journal_page_first 352
_journal_page_last 353
_journal_volume 34
_journal_year 1979
_chemical_formula_sum 'Al Ge Na'
_chemical_name_systematic 'Na Al Ge'
_space_group_IT_number 129
_symmetry_space_group_name_Hall '-P 4a 2a'
_symmetry_space_group_name_H-M 'P 4/n m m :2'
_cell_angle_alpha 90
_cell_angle_beta 90
_cell_angle_gamma 90
_cell_formula_units_Z 2
_cell_length_a 4.164
_cell_length_b 4.164
_cell_length_c 7.427
_cell_volume 128.776
_citation_journal_id_ASTM ZNBAD2
_cod_data_source_file Westerhaus_ZNBAD2_1979_596.cif
_cod_data_source_block Al1Ge1Na1
_cod_original_formula_sum 'Al1 Ge1 Na1'
_cod_database_code 7221266

loop_
_symmetry_equiv_pos_as_xyz
x,y,z
-y+1/2,x,z
-x+1/2,-y+1/2,z
y,-x+1/2,z
x+1/2,-y,-z
y+1/2,x+1/2,-z
-x,y+1/2,-z
-y,-x,-z
-x,-y,-z
y-1/2,-x,-z
x-1/2,y-1/2,-z
-y,x-1/2,-z
-x-1/2,y,z
-y-1/2,-x-1/2,z
x,-y-1/2,z
y,x,z

loop_
_atom_site_label
_atom_site_type_symbol
_atom_site_fract_x
_atom_site_fract_y
_atom_site_fract_z
_atom_site_occupancy
_atom_site_U_iso_or_equiv
Na1 Na 0.25 0.25 0.618 1 0.0
Ge1 Ge 0.25 0.25 0.217 1 0.0
Al1 Al 0.75 0.25 0 1 0.0
